data_4002258
loop_
_publ_author_name
'Norby, P.'
'Hanson, J.C.'
'Fitch, A.N.'
'Vaughan, G.'
'Flaks, L.'
'Gualtieri, A.'

_publ_section_title
;
 Formation of alpha-eucryptite, Li Al Si O4: an in-situ synchrotron X-ray
 powder diffraction study of a high temperature hydrothermal synthesis
;
_journal_name_full 'Chemistry of Materials (1,1989-)'
_journal_page_first 1473
_journal_page_last 1479
_journal_volume 12
_journal_year 2000
_chemical_formula_sum 'Al H2 Li O5 Si'
_chemical_name_systematic 'Li (Al Si O4) (H2 O)'
_space_group_IT_number 33
_symmetry_space_group_name_Hall 'P 2c -2n'
_symmetry_space_group_name_H-M 'P n a 21'
_cell_angle_alpha 90
_cell_angle_beta 90
_cell_angle_gamma 90
_cell_formula_units_Z 4
_cell_length_a 10.3369
_cell_length_b 8.2125
_cell_length_c 5.0074
_cell_volume 425.087
_citation_journal_id_ASTM CMATEX
_cod_data_source_file Norby_CMATEX_2000_1025.cif
_cod_data_source_block H2Al1Li1O5Si1
_cod_original_cell_volume 425.0871
_cod_original_formula_sum 'H2 Al1 Li1 O5 Si1'
_cod_database_code 4002258

loop_
_symmetry_equiv_pos_as_xyz
x,y,z
-x,-y,z+1/2
-x+1/2,y+1/2,z+1/2
x+1/2,-y+1/2,z

loop_
_atom_site_label
_atom_site_type_symbol
_atom_site_fract_x
_atom_site_fract_y
_atom_site_fract_z
_atom_site_occupancy
_atom_site_U_iso_or_equiv
Li1 Li+1 0.1774 0.6784 0.2713 1 0.0
Al1 Al+3 0.1553 0.0753 0.2513 1 0.0
O3 O-2 0.1979 0.0298 0.5849 1 0.0
O4 O-2 0.1777 0.8929 0.0841 1 0.0
Si1 Si+4 0.3518 0.376 0.2614 1 0.0
O5 O-2 0.4965 0.0907 0.6806 1 0.0
O2 O-2 0.2621 0.2301 0.1412 1 0.0
O1 O-2 0.0025 0.1617 0.2326 1 0.0
